data_4038522
loop_
_publ_author_name
'Kang, Gui-Feng'
'Zhang, Gang'

_publ_section_title
;
 One-pot synthesis of 1,3,5-triazine-2,4-dithione derivatives via
 three-component reactions
;
_journal_name_full 'Beilstein Journal of Organic Chemistry'
_journal_page_first 1447
_journal_page_last 1455
_journal_paper_doi 10.3762/bjoc.16.120
_journal_volume 16
_journal_year 2020
_chemical_formula_moiety 'C10 H11 N3 S2'
_chemical_formula_sum 'C10 H11 N3 S2'
_chemical_formula_weight 237.34
_space_group_crystal_system triclinic
_space_group_IT_number 2
_space_group_name_Hall '-P 1'
_space_group_name_H-M_alt 'P -1'
_atom_sites_solution_hydrogens geom
_audit_creation_date 2019-01-30
_audit_creation_method
;
Olex2 1.2
(compiled 2018.05.29 svn.r3508 for OlexSys, GUI svn.r5506)
;
_cell_angle_alpha 99.991(9)
_cell_angle_beta 98.639(8)
_cell_angle_gamma 95.953(8)
_cell_formula_units_Z 2
_cell_length_a 5.258(4)
_cell_length_b 8.810(6)
_cell_length_c 12.257(9)
_cell_measurement_reflns_used 2921
_cell_measurement_temperature 100
_cell_measurement_theta_max 27.465
_cell_measurement_theta_min 2.369
_cell_volume 547.9(7)
_computing_cell_refinement 'SAINT v8.34A (Bruker, 2013)'
_computing_data_reduction 'SAINT v8.34A (Bruker, 2013)'
_computing_molecular_graphics 'Olex2 (Dolomanov et al., 2009)'
_computing_publication_material 'Olex2 (Dolomanov et al., 2009)'
_computing_structure_refinement 'ShelXL (Sheldrick, 2015)'
_diffrn_ambient_temperature 100
_diffrn_measured_fraction_theta_full 0.972
_diffrn_measured_fraction_theta_max 0.916
_diffrn_measurement_device_type 'Bruker D8 Venture'
_diffrn_radiation_type MoK\a
_diffrn_radiation_wavelength 0.71073
_diffrn_reflns_av_unetI/netI 0.0569
_diffrn_reflns_Laue_measured_fraction_full 0.972
_diffrn_reflns_Laue_measured_fraction_max 0.916
_diffrn_reflns_limit_h_max 6
_diffrn_reflns_limit_h_min -6
_diffrn_reflns_limit_k_max 11
_diffrn_reflns_limit_k_min -11
_diffrn_reflns_limit_l_max 15
_diffrn_reflns_limit_l_min -5
_diffrn_reflns_number 2311
_diffrn_reflns_point_group_measured_fraction_full 0.972
_diffrn_reflns_point_group_measured_fraction_max 0.916
_diffrn_reflns_theta_full 25.242
_diffrn_reflns_theta_max 27.528
_diffrn_reflns_theta_min 2.369
_exptl_absorpt_coefficient_mu 0.454
_exptl_absorpt_correction_T_max 0.7456
_exptl_absorpt_correction_T_min 0.5168
_exptl_absorpt_correction_type multi-scan
_exptl_absorpt_process_details
'SADABS-2014/3 (Bruker,2014/3) was used for absorption correction. wR2(int) was 0.1003 before and 0.0572 after correction. The Ratio of minimum to maximum transmission is 0.6931. The \l/2 correction factor is 0.00150.'
_exptl_crystal_colour colourless
_exptl_crystal_colour_primary colourless
_exptl_crystal_density_diffrn 1.439
_exptl_crystal_description block
_exptl_crystal_F_000 248
_refine_diff_density_max 0.814
_refine_diff_density_min -0.660
_refine_diff_density_rms 0.146
_refine_ls_extinction_method none
_refine_ls_goodness_of_fit_ref 1.181
_refine_ls_hydrogen_treatment constr
_refine_ls_matrix_type full
_refine_ls_number_parameters 138
_refine_ls_number_reflns 2311
_refine_ls_number_restraints 0
_refine_ls_restrained_S_all 1.181
_refine_ls_R_factor_all 0.0951
_refine_ls_R_factor_gt 0.0898
_refine_ls_shift/su_max 0.000
_refine_ls_shift/su_mean 0.000
_refine_ls_structure_factor_coef Fsqd
_refine_ls_weighting_details 'w=1/[\s^2^(Fo^2^)+4.8484P] where P=(Fo^2^+2Fc^2^)/3'
_refine_ls_weighting_scheme calc
_refine_ls_wR_factor_gt 0.2374
_refine_ls_wR_factor_ref 0.2394
_reflns_Friedel_coverage 0.000
_reflns_number_gt 2067
_reflns_number_total 2311
_reflns_threshold_expression 'I > 2\s(I)'
_cod_data_source_file 1860-5397-16-120-S2.cif
_cod_data_source_block 190128kgf_0m_tw
_cod_depositor_comments 'Adding full bibliography for 4038522.cif.'
_cod_database_code 4038522
_shelx_shelxl_version_number 2018/3
_shelx_space_group_comment
;
The symmetry employed for this shelxl refinement is uniquely defined
by the following loop, which should always be used as a source of
symmetry information in preference to the above space-group names.
They are only intended as comments.
;
_olex2_refinement_description
;
1. Twinned data refinement
 Scales: 0.730(6)
 0.270(6)
2. Fixed Uiso
 At 1.2 times of:
  All C(H) groups, All N(H) groups
 At 1.5 times of:
  All C(H,H,H) groups
3.a Ternary CH refined with riding coordinates:
 C3(H3)
3.b Aromatic/amide H refined with riding coordinates:
 N1(H1), N2(H2), C5(H5), C6(H6), C7(H7), C8(H8), C9(H9)
3.c Idealised Me refined as rotating group:
 C10(H10A,H10B,H10C)
;
_olex2_submission_special_instructions 'No special instructions were received'

loop_
_space_group_symop_operation_xyz
'x, y, z'
'-x, -y, -z'

loop_
_atom_site_label
_atom_site_type_symbol
_atom_site_fract_x
_atom_site_fract_y
_atom_site_fract_z
_atom_site_U_iso_or_equiv
_atom_site_adp_type
_atom_site_occupancy
_atom_site_site_symmetry_order
_atom_site_calc_flag
_atom_site_refinement_flags_posn
_atom_site_refinement_flags_adp
_atom_site_refinement_flags_occupancy
_atom_site_disorder_assembly
_atom_site_disorder_group
S1 S 0.3549(3) 0.9807(2) 0.30491(15) 0.0290(4) Uani 1 1 d . . . . .
S2 S 1.0811(3) 0.75912(19) 0.54753(14) 0.0243(4) Uani 1 1 d . . . . .
N1 N 0.6845(11) 0.8361(6) 0.4176(5) 0.0255(12) Uani 1 1 d . . . . .
H1 H 0.746855 0.932946 0.449047 0.031 Uiso 1 1 calc R . . . .
N2 N 0.6958(11) 0.5772(6) 0.4008(5) 0.0269(13) Uani 1 1 d . . . . .
H2 H 0.775470 0.499513 0.418365 0.032 Uiso 1 1 calc R . . . .
N3 N 0.3473(11) 0.6738(6) 0.2871(5) 0.0242(12) Uani 1 1 d . . . . .
C1 C 0.4612(12) 0.8065(7) 0.3354(5) 0.0193(12) Uani 1 1 d . . . . .
C2 C 0.8070(12) 0.7200(7) 0.4500(5) 0.0204(12) Uani 1 1 d . . . . .
C3 C 0.4504(13) 0.5373(7) 0.3194(6) 0.0247(14) Uani 1 1 d . . . . .
H3 H 0.319013 0.482685 0.355439 0.030 Uiso 1 1 calc R . . . .
C4 C 0.4848(13) 0.4270(7) 0.2134(5) 0.0236(14) Uani 1 1 d . . . . .
C5 C 0.3055(16) 0.2953(9) 0.1723(6) 0.0349(17) Uani 1 1 d . . . . .
H5 H 0.169300 0.271132 0.211869 0.042 Uiso 1 1 calc R . . . .
C6 C 0.3267(18) 0.1983(9) 0.0719(7) 0.042(2) Uani 1 1 d . . . . .
H6 H 0.206334 0.106614 0.044155 0.050 Uiso 1 1 calc R . . . .
C7 C 0.5177(17) 0.2337(10) 0.0138(7) 0.043(2) Uani 1 1 d . . . . .
H7 H 0.527381 0.168999 -0.055641 0.052 Uiso 1 1 calc R . . . .
C8 C 0.698(2) 0.3642(13) 0.0559(9) 0.062(3) Uani 1 1 d . . . . .
H8 H 0.832734 0.388973 0.015671 0.074 Uiso 1 1 calc R . . . .
C9 C 0.6821(18) 0.4587(11) 0.1564(9) 0.054(2) Uani 1 1 d . . . . .
H9 H 0.809565 0.546544 0.186149 0.064 Uiso 1 1 calc R . . . .
C10 C 0.0515(14) 0.9022(9) 0.2123(6) 0.0317(16) Uani 1 1 d . . . . .
H10A H 0.086387 0.855077 0.138500 0.048 Uiso 1 1 calc GR . . . .
H10B H -0.054578 0.985988 0.204126 0.048 Uiso 1 1 calc GR . . . .
H10C H -0.041723 0.823050 0.244190 0.048 Uiso 1 1 calc GR . . . .

loop_
_atom_site_aniso_label
_atom_site_aniso_U_11
_atom_site_aniso_U_22
_atom_site_aniso_U_33
_atom_site_aniso_U_23
_atom_site_aniso_U_13
_atom_site_aniso_U_12
S1 0.0309(9) 0.0225(8) 0.0305(9) 0.0025(7) -0.0052(7) 0.0090(7)
S2 0.0251(8) 0.0222(8) 0.0232(8) 0.0025(6) -0.0024(6) 0.0041(6)
N1 0.024(3) 0.016(3) 0.031(3) -0.003(2) -0.004(2) 0.003(2)
N2 0.032(3) 0.018(3) 0.028(3) 0.003(2) -0.006(2) 0.004(2)
N3 0.025(3) 0.025(3) 0.022(3) 0.003(2) 0.002(2) 0.007(2)
C1 0.022(3) 0.021(3) 0.015(3) 0.003(2) 0.005(2) 0.005(2)
C2 0.025(3) 0.019(3) 0.016(3) 0.002(2) 0.004(2) 0.001(2)
C3 0.023(3) 0.020(3) 0.026(3) 0.000(3) -0.002(3) 0.000(2)
C4 0.031(3) 0.019(3) 0.019(3) 0.002(2) -0.004(3) 0.005(3)
C5 0.044(4) 0.032(4) 0.026(4) 0.003(3) 0.006(3) -0.006(3)
C6 0.057(5) 0.031(4) 0.029(4) -0.003(3) -0.001(4) -0.006(4)
C7 0.045(5) 0.050(5) 0.031(4) -0.005(4) -0.001(3) 0.021(4)
C8 0.054(6) 0.074(7) 0.052(6) -0.009(5) 0.025(5) -0.002(5)
C9 0.044(5) 0.050(5) 0.056(6) -0.013(4) 0.014(4) -0.011(4)
C10 0.030(4) 0.033(4) 0.032(4) 0.007(3) 0.000(3) 0.010(3)

loop_
_atom_type_symbol
_atom_type_description
_atom_type_scat_dispersion_real
_atom_type_scat_dispersion_imag
_atom_type_scat_source
C C 0.0033 0.0016 'International Tables Vol C Tables 4.2.6.8 and 6.1.1.4'
H H 0.0000 0.0000 'International Tables Vol C Tables 4.2.6.8 and 6.1.1.4'
N N 0.0061 0.0033 'International Tables Vol C Tables 4.2.6.8 and 6.1.1.4'
S S 0.1246 0.1234 'International Tables Vol C Tables 4.2.6.8 and 6.1.1.4'

loop_
_geom_angle_atom_site_label_1
_geom_angle_atom_site_label_2
_geom_angle_atom_site_label_3
_geom_angle
_geom_angle_site_symmetry_1
_geom_angle_site_symmetry_3
_geom_angle_publ_flag
C1 S1 C10 99.8(3) . . ?
C1 N1 H1 119.1 . . ?
C2 N1 H1 119.1 . . ?
C2 N1 C1 121.7(5) . . ?
C2 N2 H2 117.1 . . ?
C2 N2 C3 125.8(6) . . ?
C3 N2 H2 117.1 . . ?
C1 N3 C3 118.5(5) . . ?
N1 C1 S1 111.5(4) . . ?
N3 C1 S1 123.0(5) . . ?
N3 C1 N1 125.4(6) . . ?
N1 C2 S2 120.8(5) . . ?
N2 C2 S2 123.9(5) . . ?
N2 C2 N1 115.3(6) . . ?
N2 C3 H3 108.0 . . ?
N2 C3 C4 111.0(6) . . ?
N3 C3 N2 112.9(5) . . ?
N3 C3 H3 108.0 . . ?
N3 C3 C4 108.8(5) . . ?
C4 C3 H3 108.0 . . ?
C5 C4 C3 118.9(6) . . ?
C9 C4 C3 121.5(6) . . ?
C9 C4 C5 119.5(7) . . ?
C4 C5 H5 120.3 . . ?
C4 C5 C6 119.4(7) . . ?
C6 C5 H5 120.3 . . ?
C5 C6 H6 119.7 . . ?
C7 C6 C5 120.6(8) . . ?
C7 C6 H6 119.7 . . ?
C6 C7 H7 120.1 . . ?
C6 C7 C8 119.8(8) . . ?
C8 C7 H7 120.1 . . ?
C7 C8 H8 120.0 . . ?
C9 C8 C7 120.0(9) . . ?
C9 C8 H8 120.0 . . ?
C4 C9 C8 120.7(8) . . ?
C4 C9 H9 119.7 . . ?
C8 C9 H9 119.7 . . ?
S1 C10 H10A 109.5 . . ?
S1 C10 H10B 109.5 . . ?
S1 C10 H10C 109.5 . . ?
H10A C10 H10B 109.5 . . ?
H10A C10 H10C 109.5 . . ?
H10B C10 H10C 109.5 . . ?

loop_
_geom_bond_atom_site_label_1
_geom_bond_atom_site_label_2
_geom_bond_distance
_geom_bond_site_symmetry_2
_geom_bond_publ_flag
S1 C1 1.766(6) . ?
S1 C10 1.807(7) . ?
S2 C2 1.692(7) . ?
N1 H1 0.8800 . ?
N1 C1 1.397(8) . ?
N1 C2 1.348(8) . ?
N2 H2 0.8800 . ?
N2 C2 1.329(8) . ?
N2 C3 1.477(8) . ?
N3 C1 1.259(8) . ?
N3 C3 1.460(8) . ?
C3 H3 1.0000 . ?
C3 C4 1.528(9) . ?
C4 C5 1.384(10) . ?
C4 C9 1.367(12) . ?
C5 H5 0.9500 . ?
C5 C6 1.397(11) . ?
C6 H6 0.9500 . ?
C6 C7 1.357(13) . ?
C7 H7 0.9500 . ?
C7 C8 1.381(14) . ?
C8 H8 0.9500 . ?
C8 C9 1.381(13) . ?
C9 H9 0.9500 . ?
C10 H10A 0.9800 . ?
C10 H10B 0.9800 . ?
C10 H10C 0.9800 . ?

loop_
_geom_torsion_atom_site_label_1
_geom_torsion_atom_site_label_2
_geom_torsion_atom_site_label_3
_geom_torsion_atom_site_label_4
_geom_torsion
_geom_torsion_site_symmetry_1
_geom_torsion_site_symmetry_2
_geom_torsion_site_symmetry_3
_geom_torsion_site_symmetry_4
_geom_torsion_publ_flag
N2 C3 C4 C5 131.8(7) . . . . ?
N2 C3 C4 C9 -50.8(9) . . . . ?
N3 C3 C4 C5 -103.4(7) . . . . ?
N3 C3 C4 C9 74.0(9) . . . . ?
C1 N1 C2 S2 178.5(5) . . . . ?
C1 N1 C2 N2 -2.0(9) . . . . ?
C1 N3 C3 N2 -4.9(9) . . . . ?
C1 N3 C3 C4 -128.6(6) . . . . ?
C2 N1 C1 S1 -176.7(5) . . . . ?
C2 N1 C1 N3 2.8(10) . . . . ?
C2 N2 C3 N3 5.9(10) . . . . ?
C2 N2 C3 C4 128.4(7) . . . . ?
C3 N2 C2 S2 176.9(5) . . . . ?
C3 N2 C2 N1 -2.5(10) . . . . ?
C3 N3 C1 S1 -179.4(5) . . . . ?
C3 N3 C1 N1 1.1(10) . . . . ?
C3 C4 C5 C6 176.4(7) . . . . ?
C3 C4 C9 C8 -174.7(9) . . . . ?
C4 C5 C6 C7 -1.3(13) . . . . ?
C5 C4 C9 C8 2.7(15) . . . . ?
C5 C6 C7 C8 2.1(14) . . . . ?
C6 C7 C8 C9 -0.5(16) . . . . ?
C7 C8 C9 C4 -1.9(17) . . . . ?
C9 C4 C5 C6 -1.1(12) . . . . ?
C10 S1 C1 N1 -173.2(5) . . . . ?
C10 S1 C1 N3 7.3(6) . . . . ?

loop_
_twin_individual_id
_twin_individual_mass_fraction_refined
1 0.730(6)
2 0.270(6)
